data_1566258
loop_
_publ_author_name
'Fabrice Dal Bo'
'Frederic Hatert'
'Simon Philippo'

_publ_section_title
;
 New crystallographic data and formula revision of phuralumite,
 Al2[(UO2)3(PO4)2O(OH)](OH)3(H2O)9
;
_journal_name_full 'Journal of GeoSciences'
_journal_page_first 87
_journal_page_last 95
_journal_paper_doi 10.3190/jgeosci.233
_journal_volume 62
_journal_year 2017
_chemical_formula_moiety 'Al2 O21 P2 U3, 6.5(O)'
_chemical_formula_sum 'Al2 H20 O27 P2 U3'
_chemical_formula_weight 1282.15
_space_group_crystal_system monoclinic
_space_group_IT_number 14
_space_group_name_Hall '-P 2yn'
_space_group_name_H-M_alt 'P 1 21/n 1'
_atom_sites_solution_hydrogens geom
_atom_sites_solution_primary direct
_atom_sites_solution_secondary difmap
_cell_angle_alpha 90.00
_cell_angle_beta 107.862(5)
_cell_angle_gamma 90.00
_cell_formula_units_Z 4
_cell_length_a 9.4423(5)
_cell_length_b 20.8723(9)
_cell_length_c 13.4307(6)
_cell_measurement_reflns_used 3002
_cell_measurement_temperature 293(2)
_cell_measurement_theta_max 27.2110
_cell_measurement_theta_min 2.3410
_cell_volume 2519.4(2)
_computing_cell_refinement 'CrysAlisPro 1.171.38.41 (Rigaku OD, 2015)'
_computing_data_collection 'CrysAlisPro 1.171.38.41 (Rigaku OD, 2015)'
_computing_data_reduction 'CrysAlisPro 1.171.38.41 (Rigaku OD, 2015)'
_computing_molecular_graphics
;
O. V. Dolomanov, L. J. Bourhis, R. J. Gildea, J. A. K. Howard and H. Puschmann,
OLEX2: a complete structure solution, refinement and analysis program.
J. Appl. Cryst. (2009). 42, 339-341.
;
_computing_publication_material
;
O. V. Dolomanov, L. J. Bourhis, R. J. Gildea, J. A. K. Howard and H. Puschmann,
OLEX2: a complete structure solution, refinement and analysis program.
J. Appl. Cryst. (2009). 42, 339-341.
;
_computing_structure_refinement 'SHELXL-97 (Sheldrick, 1997)'
_computing_structure_solution 'A short history of SHELX (Sheldrick, 2007)'
_diffrn_ambient_temperature 293(2)
_diffrn_detector 'CCD plate'
_diffrn_detector_area_resol_mean 32.0175
_diffrn_detector_type Eos
_diffrn_measured_fraction_theta_full 0.9994
_diffrn_measured_fraction_theta_max 0.9089
_diffrn_measurement_details
;
List of Runs (angles in degrees, time in seconds):

  # Type    Start    End  Width  t~exp~   \w     \q     \k     \f   Frames
--------------------------------------------------------------------------
  1  \w    -61.00  38.00   1.00   85.17    --  -17.07  19.00 -30.00   99
  2  \w    -89.00 -57.00   1.00   85.17    --  -17.07 -37.00 120.00   32
  3  \w    -23.00   2.00   1.00   85.17    --  -17.07 -99.00 150.00   25
  4  \w    -24.00  16.00   1.00   85.17    --  -17.07 -99.00 -90.00   40
  5  \w    -24.00  23.00   1.00   85.17    --  -17.07 -99.00  60.00   47
  6  \w    -80.00 -50.00   1.00   85.17    --  -17.07-178.00 -30.00   30
  7  \w    -92.00 -41.00   1.00   85.17    --  -17.07-178.00 -90.00   51
  8  \w    -54.00 -28.00   1.00   85.17    --  -17.07 -37.00 120.00   26
  9  \w    -90.00 -20.00   1.00   85.17    --  -17.07 -37.00 150.00   70
 10  \w     67.00  92.00   1.00   85.17    --   19.10 178.00 -60.00   25
;
_diffrn_measurement_device 'four-circle diffractometer'
_diffrn_measurement_device_type 'Xcalibur, Eos'
_diffrn_measurement_method '\w scans'
_diffrn_orient_matrix_type 'CrysAlisPro convention (1999,Acta A55,543-557)'
_diffrn_orient_matrix_UB_11 -0.0589795000
_diffrn_orient_matrix_UB_12 -0.0219438000
_diffrn_orient_matrix_UB_13 -0.0208800000
_diffrn_orient_matrix_UB_21 -0.0438082000
_diffrn_orient_matrix_UB_22 0.0163989000
_diffrn_orient_matrix_UB_23 0.0263431000
_diffrn_orient_matrix_UB_31 -0.0287303000
_diffrn_orient_matrix_UB_32 0.0201087000
_diffrn_orient_matrix_UB_33 -0.0441988000
_diffrn_radiation_monochromator graphite
_diffrn_radiation_probe x-ray
_diffrn_radiation_type 'Mo K\a'
_diffrn_radiation_wavelength 0.71073
_diffrn_reflns_av_R_equivalents 0.1071
_diffrn_reflns_av_unetI/netI 0.1266
_diffrn_reflns_limit_h_max 12
_diffrn_reflns_limit_h_min -12
_diffrn_reflns_limit_k_max 27
_diffrn_reflns_limit_k_min -28
_diffrn_reflns_limit_l_max 17
_diffrn_reflns_limit_l_min -17
_diffrn_reflns_number 22883
_diffrn_reflns_theta_full 28.86
_diffrn_reflns_theta_max 28.86
_diffrn_reflns_theta_min 1.95
_diffrn_source 'fine-focus sealed X-ray tube'
_diffrn_source_type 'Enhance (Mo) X-ray Source'
_exptl_absorpt_coefficient_mu 19.540
_exptl_absorpt_correction_T_max 0.438
_exptl_absorpt_correction_T_min 0.176
_exptl_absorpt_correction_type analytical
_exptl_absorpt_process_details
;
CrysAlisPro 1.171.38.41 (Rigaku Oxford Diffraction, 2015)
Analytical numeric absorption correction using a multifaceted crystal
			model based on expressions derived by R.C. Clark & J.S. Reid.
(Clark, R. C. & Reid, J. S. (1995). Acta Cryst. A51, 887-897)
Empirical absorption correction using spherical harmonics,
 implemented in SCALE3 ABSPACK scaling algorithm.
;
_exptl_crystal_density_diffrn 3.380
_exptl_crystal_density_method 'not measured'
_exptl_crystal_F_000 2272
_exptl_crystal_size_max 0.157
_exptl_crystal_size_mid 0.127
_exptl_crystal_size_min 0.06
_refine_diff_density_max 3.397
_refine_diff_density_min -3.942
_refine_diff_density_rms 0.523
_refine_ls_extinction_method none
_refine_ls_goodness_of_fit_ref 1.042
_refine_ls_hydrogen_treatment mixed
_refine_ls_matrix_type full
_refine_ls_number_parameters 299
_refine_ls_number_reflns 6007
_refine_ls_number_restraints 0
_refine_ls_restrained_S_all 1.042
_refine_ls_R_factor_all 0.1152
_refine_ls_R_factor_gt 0.0665
_refine_ls_shift/su_max 0.001
_refine_ls_shift/su_mean 0.000
_refine_ls_structure_factor_coef Fsqd
_refine_ls_weighting_details 'calc w=1/[\s^2^(Fo^2^)+(0.0653P)^2^+0.0000P] where P=(Fo^2^+2Fc^2^)/3'
_refine_ls_weighting_scheme calc
_refine_ls_wR_factor_gt 0.1414
_refine_ls_wR_factor_ref 0.1674
_reflns_number_gt 3937
_reflns_number_total 6007
_reflns_threshold_expression >2sigma(I)
_cod_data_source_file jgeosci.233_VC2054-Phuralumite.cif
_cod_data_source_block vc2054-phuralumite-4
_cod_original_cell_volume 2519.3(2)
_cod_original_formula_sum 'H20 Al2 O27 P2 U3'
_cod_database_code 1566258
_chemical_oxdiff_formula 'Al2 H20 O27 P2 U3'
_reflns_odcompleteness_completeness 99.94
_reflns_odcompleteness_iscentric 1
_reflns_odcompleteness_theta 26.32
_oxdiff_exptl_absorpt_empirical_details
;
Empirical correction (ABSPACK) includes:
- Absorption correction using spherical harmonics
- Frame scaling
- Detector area scaling
;
_oxdiff_exptl_absorpt_empirical_full_max 1.522
_oxdiff_exptl_absorpt_empirical_full_min 0.784

loop_
_space_group_symop_id
_space_group_symop_operation_xyz
1 'x, y, z'
2 '-x+1/2, y+1/2, -z+1/2'
3 '-x, -y, -z'
4 'x-1/2, -y-1/2, z-1/2'

loop_
_atom_site_label
_atom_site_type_symbol
_atom_site_fract_x
_atom_site_fract_y
_atom_site_fract_z
_atom_site_U_iso_or_equiv
_atom_site_adp_type
_atom_site_occupancy
_atom_site_symmetry_multiplicity
_atom_site_calc_flag
_atom_site_refinement_flags
_atom_site_disorder_assembly
_atom_site_disorder_group
U1 U 1.23165(7) 0.72722(3) -0.14525(5) 0.01675(18) Uani 1 1 d . . .
U2 U 0.90875(8) 0.71905(3) -0.03195(5) 0.01719(18) Uani 1 1 d . . .
U3 U 0.32888(8) 0.73972(3) 0.17251(5) 0.01790(19) Uani 1 1 d . . .
P1 P 0.5865(5) 0.7574(2) 0.0598(3) 0.0170(10) Uani 1 1 d . . .
P2 P 0.0592(5) 0.7190(2) 0.2719(3) 0.0180(10) Uani 1 1 d . . .
O2 O 1.2502(15) 0.6450(5) -0.1666(9) 0.027(3) Uani 1 1 d . . .
O13 O 0.2052(15) 0.7560(6) 0.3134(9) 0.026(3) Uani 1 1 d . . .
O10 O 0.1721(13) 0.6959(5) 0.0099(9) 0.020(3) Uani 1 1 d . . .
O8 O 0.9814(14) 0.7200(5) -0.1803(9) 0.023(3) Uiso 1 1 d . . .
O7 O 0.0452(15) 0.7105(6) 0.1555(9) 0.028(3) Uani 1 1 d . . .
Al2 Al 0.1632(7) 0.4902(3) 0.5483(5) 0.0297(15) Uani 1 1 d . . .
Al1 Al 0.0525(7) 0.6121(3) 0.4333(4) 0.0265(14) Uani 1 1 d . . .
O3 O 0.9379(15) 0.8027(6) -0.0164(10) 0.027(3) Uani 1 1 d . . .
O11 O 0.4370(14) 0.7249(5) 0.0126(9) 0.021(3) Uiso 1 1 d . . .
O12 O -0.0695(15) 0.7576(5) 0.2868(9) 0.026(3) Uani 1 1 d . . .
O5 O 0.3758(14) 0.6599(6) 0.2139(9) 0.028(3) Uani 1 1 d . . .
O1 O 1.2226(13) 0.8096(6) -0.1215(9) 0.028(3) Uani 1 1 d . . .
O9 O 0.5985(14) 0.7561(6) 0.1767(9) 0.025(3) Uani 1 1 d . . .
O6 O 0.2776(15) 0.8172(6) 0.1226(10) 0.030(3) Uani 1 1 d . . .
O4 O 0.8767(14) 0.6366(6) -0.0459(8) 0.024(3) Uani 1 1 d . . .
O15 O 0.7108(15) 0.7223(6) 0.0386(9) 0.028(3) Uani 1 1 d . . .
O14 O 0.0738(15) 0.6531(6) 0.3214(9) 0.027(3) Uani 1 1 d . . .
O16 O 0.0781(15) 0.6741(5) 0.5256(9) 0.030(3) Uani 1 1 d . . .
O17 O 0.1176(15) 0.4279(5) 0.6326(10) 0.028(3) Uani 1 1 d . . .
O18 O 0.1987(15) 0.5555(5) 0.4625(9) 0.030(3) Uani 1 1 d . . .
O21 O -0.0047(15) 0.4523(6) 0.4480(10) 0.035(4) Uani 1 1 d . . .
O19 O 0.3073(15) 0.5243(6) 0.6661(10) 0.034(3) Uani 1 1 d . . .
O20 O 0.3064(16) 0.4355(6) 0.5140(11) 0.038(4) Uani 1 1 d . . .
O23 O 0.5504(16) 0.3691(6) 0.3298(12) 0.042(4) Uani 1 1 d . . .
O24 O 0.5909(18) 0.4428(8) 0.6347(12) 0.057(5) Uani 1 1 d . . .
O25 O 0.199(2) 0.5625(8) 0.0377(14) 0.077(6) Uani 1 1 d . . .
O22 O 0.970(2) 0.5728(7) 0.7429(12) 0.066(6) Uani 1 1 d . . .
O26 O 0.692(3) 0.5507(13) 0.762(2) 0.044(8) Uiso 0.50 1 d P . .
O27 O 0.741(4) 0.6045(13) 0.161(2) 0.046(8) Uiso 0.50 1 d P . .
O29 O 0.562(5) 0.5845(19) 0.951(3) 0.085(12) Uiso 0.50 1 d P . .
O28 O 0.536(5) 0.529(2) 0.156(3) 0.108(15) Uiso 0.50 1 d P . .
O30 O 0.970(4) 0.5313(16) 0.131(3) 0.065(10) Uiso 0.50 1 d P . .

loop_
_atom_site_aniso_label
_atom_site_aniso_U_11
_atom_site_aniso_U_22
_atom_site_aniso_U_33
_atom_site_aniso_U_23
_atom_site_aniso_U_13
_atom_site_aniso_U_12
U1 0.0136(4) 0.0258(3) 0.0103(3) -0.0001(2) 0.0030(3) -0.0011(3)
U2 0.0137(4) 0.0253(3) 0.0121(3) 0.0001(2) 0.0033(3) -0.0001(3)
U3 0.0139(4) 0.0263(4) 0.0129(3) -0.0014(3) 0.0033(3) -0.0012(3)
P1 0.017(3) 0.027(2) 0.0056(19) -0.0030(17) 0.0014(19) -0.0024(19)
P2 0.014(2) 0.025(2) 0.015(2) 0.0009(18) 0.005(2) -0.0014(19)
O2 0.040(9) 0.026(6) 0.019(6) -0.001(5) 0.016(6) -0.009(6)
O13 0.031(8) 0.033(7) 0.012(6) -0.004(5) 0.002(6) -0.005(6)
O10 0.010(6) 0.031(6) 0.018(6) -0.001(5) 0.001(5) 0.000(5)
O7 0.032(9) 0.036(7) 0.020(7) -0.007(5) 0.016(6) 0.000(6)
Al2 0.026(3) 0.022(3) 0.041(4) 0.004(3) 0.011(3) 0.000(2)
Al1 0.032(4) 0.025(3) 0.025(3) 0.002(2) 0.012(3) 0.003(2)
O3 0.023(8) 0.036(7) 0.030(7) -0.001(6) 0.019(6) -0.002(6)
O12 0.024(8) 0.029(7) 0.027(7) 0.001(6) 0.009(6) -0.015(6)
O5 0.019(7) 0.039(7) 0.027(7) -0.003(6) 0.006(6) 0.008(6)
O1 0.007(7) 0.054(8) 0.017(6) 0.008(6) -0.006(6) -0.002(6)
O9 0.024(8) 0.041(7) 0.014(6) 0.005(5) 0.012(6) 0.001(6)
O6 0.021(8) 0.040(8) 0.033(7) -0.009(6) 0.014(7) 0.004(6)
O4 0.020(7) 0.042(7) 0.013(6) -0.004(5) 0.008(6) -0.006(6)
O15 0.030(8) 0.033(7) 0.017(6) 0.002(5) 0.000(6) 0.006(6)
O14 0.033(9) 0.034(7) 0.022(7) 0.001(5) 0.018(6) 0.006(6)
O16 0.040(9) 0.020(6) 0.027(7) -0.012(5) 0.004(7) -0.002(6)
O17 0.033(8) 0.012(6) 0.040(8) 0.005(5) 0.011(7) -0.003(5)
O18 0.037(9) 0.019(6) 0.031(7) -0.001(5) 0.006(7) -0.002(6)
O21 0.024(8) 0.027(7) 0.052(9) 0.000(6) 0.010(7) -0.003(6)
O19 0.025(8) 0.040(8) 0.035(8) 0.004(6) 0.006(7) -0.006(6)
O20 0.036(9) 0.027(7) 0.054(9) 0.001(6) 0.015(8) 0.001(6)
O23 0.038(10) 0.025(7) 0.067(10) -0.001(7) 0.020(8) -0.006(6)
O24 0.044(11) 0.081(12) 0.057(10) 0.026(9) 0.033(9) 0.031(9)
O25 0.096(17) 0.053(11) 0.082(13) 0.018(10) 0.027(12) 0.008(10)
O22 0.089(16) 0.050(10) 0.050(10) 0.000(8) 0.010(11) -0.006(9)

loop_
_atom_type_symbol
_atom_type_description
_atom_type_scat_dispersion_real
_atom_type_scat_dispersion_imag
_atom_type_scat_source
H H 0.0000 0.0000 'International Tables Vol C Tables 4.2.6.8 and 6.1.1.4'
O O 0.0106 0.0060 'International Tables Vol C Tables 4.2.6.8 and 6.1.1.4'
Al Al 0.0645 0.0514 'International Tables Vol C Tables 4.2.6.8 and 6.1.1.4'
P P 0.1023 0.0942 'International Tables Vol C Tables 4.2.6.8 and 6.1.1.4'
U U -9.6767 9.6646 'International Tables Vol C Tables 4.2.6.8 and 6.1.1.4'

loop_
_exptl_crystal_face_index_h
_exptl_crystal_face_index_k
_exptl_crystal_face_index_l
_exptl_crystal_face_perp_dist
-2 25 10 0.0545
12 -3 -14 0.0334
-10 17 -1 0.0592
12 -8 -10 0.0476
10 3 -16 0.0337
-13 -4 2 0.0286
-8 -22 -1 0.0566
5 -7 14 0.0726
-8 -7 -10 0.0473
1 -20 12 0.0744
-6 11 17 0.0493
-11 2 14 0.0338
-7 19 13 0.0508
12 9 -12 0.0228
-12 -7 10 0.0306
8 23 0 0.0537
0 -4 -18 0.0556
1 -9 17 0.0710
2 -26 -9 0.0720
13 10 -6 0.0329

loop_
_geom_angle_atom_site_label_1
_geom_angle_atom_site_label_2
_geom_angle_atom_site_label_3
_geom_angle
_geom_angle_site_symmetry_1
_geom_angle_site_symmetry_3
U2 U1 U3 60.822(17) . 4_675
U2 U1 U3 62.387(17) . 1_655
U3 U1 U3 120.47(2) 4_675 1_655
O2 U1 U2 98.8(4) . .
O2 U1 U3 101.4(4) . 4_675
O2 U1 U3 103.4(4) . 1_655
O2 U1 O10 86.4(5) . 1_655
O2 U1 O8 92.9(5) . .
O2 U1 O11 91.8(5) . 1_655
O2 U1 O12 86.4(5) . 4_775
O2 U1 O9 91.6(5) . 4_675
O10 U1 U2 38.2(3) 1_655 .
O10 U1 U3 98.6(3) 1_655 4_675
O10 U1 U3 32.0(3) 1_655 1_655
O8 U1 U2 33.8(3) . .
O8 U1 U3 96.2(3) . 1_655
O8 U1 U3 29.4(3) . 4_675
O8 U1 O10 69.9(4) . 1_655
O8 U1 O11 133.8(4) . 1_655
O8 U1 O12 146.6(4) . 4_775
O8 U1 O9 66.5(4) . 4_675
O11 U1 U2 100.1(3) 1_655 .
O11 U1 U3 38.4(3) 1_655 1_655
O11 U1 U3 158.1(3) 1_655 4_675
O11 U1 O10 64.5(4) 1_655 1_655
O12 U1 U2 174.8(3) 4_775 .
O12 U1 U3 118.3(3) 4_775 4_675
O12 U1 U3 116.5(3) 4_775 1_655
O12 U1 O10 143.1(4) 4_775 1_655
O12 U1 O11 79.6(4) 4_775 1_655
O12 U1 O9 80.1(4) 4_775 4_675
O1 U1 U2 83.2(4) . .
O1 U1 U3 75.9(4) . 1_655
O1 U1 U3 81.3(4) . 4_675
O1 U1 O2 177.2(6) . .
O1 U1 O10 94.1(5) . 1_655
O1 U1 O8 89.8(5) . .
O1 U1 O11 86.0(4) . 1_655
O1 U1 O12 91.6(5) . 4_775
O1 U1 O9 89.9(5) . 4_675
O9 U1 U2 99.7(3) 4_675 .
O9 U1 U3 157.9(3) 4_675 1_655
O9 U1 U3 39.2(3) 4_675 4_675
O9 U1 O10 136.3(4) 4_675 1_655
O9 U1 O11 159.1(4) 4_675 1_655
U1 U2 U3 60.794(17) . 4_675
U1 U2 U3 62.194(17) . 1_655
U3 U2 U3 120.26(3) 4_675 1_655
O13 U2 U1 99.8(3) 4_675 .
O13 U2 U3 39.0(3) 4_675 4_675
O13 U2 U3 154.9(3) 4_675 1_655
O13 U2 O10 137.0(4) 4_675 1_655
O13 U2 O7 157.8(4) 4_675 1_655
O10 U2 U1 37.9(3) 1_655 .
O10 U2 U3 98.3(3) 1_655 4_675
O10 U2 U3 32.0(3) 1_655 1_655
O10 U2 O7 64.5(4) 1_655 1_655
O8 U2 U1 33.3(3) . .
O8 U2 U3 29.8(3) . 4_675
O8 U2 U3 95.5(3) . 1_655
O8 U2 O13 67.8(4) . 4_675
O8 U2 O10 69.2(4) . 1_655
O8 U2 O7 133.4(4) . 1_655
O8 U2 O15 147.0(4) . .
O7 U2 U1 100.4(3) 1_655 .
O7 U2 U3 159.2(3) 1_655 4_675
O7 U2 U3 39.2(3) 1_655 1_655
O3 U2 U1 83.6(4) . .
O3 U2 U3 82.9(4) . 4_675
O3 U2 U3 74.5(4) . 1_655
O3 U2 O13 86.7(5) . 4_675
O3 U2 O10 93.3(5) . 1_655
O3 U2 O8 91.0(5) . .
O3 U2 O7 86.4(5) . 1_655
O3 U2 O15 92.2(5) . .
O4 U2 U1 97.8(4) . .
O4 U2 U3 97.8(4) . 4_675
O4 U2 U3 106.0(4) . 1_655
O4 U2 O13 93.1(5) . 4_675
O4 U2 O10 87.7(5) . 1_655
O4 U2 O8 90.2(5) . .
O4 U2 O7 93.3(5) . 1_655
O4 U2 O3 178.6(6) . .
O4 U2 O15 86.4(5) . .
O15 U2 U1 175.8(3) . .
O15 U2 U3 117.1(3) . 1_655
O15 U2 U3 118.4(3) . 4_675
O15 U2 O13 79.5(4) . 4_675
O15 U2 O10 143.3(4) . 1_655
O15 U2 O7 79.7(4) . 1_655
U1 U3 U2 58.384(17) 4_576 4_576
P1 U3 U1 63.13(7) . 4_576
P1 U3 U2 120.59(8) . 4_576
P2 U3 U1 120.14(8) . 4_576
P2 U3 U2 62.76(8) . 4_576
P2 U3 P1 176.65(11) . .
O13 U3 U1 95.3(3) . 4_576
O13 U3 U2 36.9(3) . 4_576
O13 U3 P1 156.0(3) . .
O13 U3 P2 27.3(3) . .
O13 U3 O7 54.4(4) . .
O13 U3 O11 175.2(4) . .
O13 U3 O9 130.6(4) . .
O10 U3 U1 147.7(3) . 4_576
O10 U3 U2 151.4(3) . 4_576
O10 U3 P1 87.8(3) . .
O10 U3 P2 88.9(3) . .
O10 U3 O13 115.6(4) . .
O10 U3 O7 61.2(4) . .
O10 U3 O11 60.4(4) . .
O10 U3 O9 113.7(4) . .
O8 U3 U1 30.0(3) 4_576 4_576
O8 U3 U2 30.9(3) 4_576 4_576
O8 U3 P1 89.9(4) 4_576 .
O8 U3 P2 93.5(4) 4_576 .
O8 U3 O13 66.8(4) 4_576 .
O8 U3 O10 177.6(5) 4_576 .
O8 U3 O7 121.2(4) 4_576 .
O8 U3 O11 117.2(4) 4_576 .
O8 U3 O9 63.9(4) 4_576 .
O7 U3 U1 148.0(3) . 4_576
O7 U3 U2 90.8(2) . 4_576
O7 U3 P1 148.6(3) . .
O7 U3 P2 28.1(3) . .
O11 U3 U1 89.2(3) . 4_576
O11 U3 U2 147.5(3) . 4_576
O11 U3 P1 27.5(3) . .
O11 U3 P2 149.2(3) . .
O11 U3 O7 121.6(4) . .
O5 U3 U1 82.4(4) . 4_576
O5 U3 U2 86.4(4) . 4_576
O5 U3 P1 95.9(5) . .
O5 U3 P2 84.1(5) . .
O5 U3 O13 91.2(5) . .
O5 U3 O10 87.3(5) . .
O5 U3 O8 92.6(5) . 4_576
O5 U3 O7 87.7(5) . .
O5 U3 O11 91.3(5) . .
O5 U3 O9 88.1(5) . .
O9 U3 U1 35.8(2) . 4_576
O9 U3 U2 93.9(3) . 4_576
O9 U3 P1 27.5(3) . .
O9 U3 P2 155.7(3) . .
O9 U3 O7 173.6(4) . .
O9 U3 O11 53.6(4) . .
O6 U3 U1 100.2(4) . 4_576
O6 U3 U2 97.4(4) . 4_576
O6 U3 P1 82.9(5) . .
O6 U3 P2 96.9(5) . .
O6 U3 O13 91.4(5) . .
O6 U3 O10 89.0(5) . .
O6 U3 O8 91.1(5) . 4_576
O6 U3 O7 91.5(5) . .
O6 U3 O11 85.9(5) . .
O6 U3 O5 176.1(5) . .
O6 U3 O9 92.4(5) . .
O11 P1 U3 54.0(5) . .
O11 P1 O9 100.7(7) . .
O9 P1 U3 49.9(5) . .
O15 P1 U3 141.4(6) . .
O15 P1 O11 112.8(7) . .
O15 P1 O9 111.9(7) . .
O15 P1 O16 112.5(8) . 4_675
O16 P1 U3 105.9(6) 4_675 .
O16 P1 O11 110.1(7) 4_675 .
O16 P1 O9 108.1(7) 4_675 .
O13 P2 U3 49.4(5) . .
O13 P2 O7 102.4(7) . .
O7 P2 U3 55.3(5) . .
O12 P2 U3 137.9(5) . .
O12 P2 O13 110.6(7) . .
O12 P2 O7 111.7(7) . .
O14 P2 U3 108.9(6) . .
O14 P2 O13 110.4(7) . .
O14 P2 O7 108.0(7) . .
O14 P2 O12 113.1(7) . .
U2 O13 U3 104.1(5) 4_576 .
P2 O13 U2 144.4(7) . 4_576
P2 O13 U3 103.4(6) . .
U1 O10 U2 103.9(4) 1_455 1_455
U1 O10 U3 116.0(5) 1_455 .
U3 O10 U2 115.9(5) . 1_455
U1 O8 U2 112.9(5) . .
U3 O8 U1 120.6(6) 4_675 .
U3 O8 U2 119.4(6) 4_675 .
U2 O7 U3 105.4(5) 1_455 .
P2 O7 U2 152.6(8) . 1_455
P2 O7 U3 96.6(6) . .
Al2 Al2 Al1 60.5(2) 3_566 .
O17 Al2 Al2 87.7(5) . 3_566
O17 Al2 Al1 143.0(5) . .
O17 Al2 O18 176.7(7) . .
O17 Al2 O21 81.0(6) . .
O17 Al2 O21 95.3(7) . 3_566
O17 Al2 O19 89.7(6) . .
O17 Al2 O20 92.4(6) . .
O18 Al2 Al2 89.3(5) . 3_566
O18 Al2 Al1 33.6(5) . .
O18 Al2 O21 81.4(6) . 3_566
O18 Al2 O21 97.6(6) . .
O18 Al2 O19 91.3(6) . .
O18 Al2 O20 90.7(7) . .
O21 Al2 Al2 39.3(4) . 3_566
O21 Al2 Al2 38.8(4) 3_566 3_566
O21 Al2 Al1 84.5(4) . .
O21 Al2 Al1 48.2(4) 3_566 .
O21 Al2 O21 78.1(6) . 3_566
O21 Al2 O20 94.4(6) . .
O19 Al2 Al2 134.3(6) . 3_566
O19 Al2 Al1 99.2(4) . .
O19 Al2 O21 96.3(6) . 3_566
O19 Al2 O21 168.6(8) . .
O19 Al2 O20 92.6(7) . .
O20 Al2 Al2 133.1(5) . 3_566
O20 Al2 Al1 122.6(5) . .
O20 Al2 O21 168.2(7) . 3_566
O14 Al1 Al2 136.6(5) . .
O14 Al1 O21 169.7(6) . 3_566
O16 Al1 Al2 108.1(5) . .
O16 Al1 O14 102.4(6) . .
O16 Al1 O17 127.1(7) . 3_566
O16 Al1 O18 114.0(6) . .
O16 Al1 O21 87.4(6) . 3_566
O17 Al1 Al2 88.6(4) 3_566 .
O17 Al1 O14 97.0(6) 3_566 .
O17 Al1 O21 74.0(5) 3_566 3_566
O18 Al1 Al2 36.1(5) . .
O18 Al1 O14 102.9(7) . .
O18 Al1 O17 108.6(6) . 3_566
O18 Al1 O21 75.8(6) . 3_566
O21 Al1 Al2 40.1(4) 3_566 .
U1 O11 U3 107.7(5) 1_455 .
P1 O11 U1 139.2(7) . 1_455
P1 O11 U3 98.5(6) . .
P2 O12 U1 152.7(7) . 4_476
U1 O9 U3 105.1(5) 4_576 .
P1 O9 U1 151.6(8) . 4_576
P1 O9 U3 102.6(6) . .
P1 O15 U2 150.3(8) . .
P2 O14 Al1 141.4(8) . .
P1 O16 Al1 154.6(9) 4_576 .
Al1 O17 Al2 111.5(7) 3_566 .
Al1 O18 Al2 110.3(8) . .
Al2 O21 Al2 101.9(6) . 3_566
Al2 O21 Al1 92.9(6) . 3_566
Al2 O21 Al1 91.6(6) 3_566 3_566

loop_
_geom_bond_atom_site_label_1
_geom_bond_atom_site_label_2
_geom_bond_distance
_geom_bond_site_symmetry_2
U1 U2 3.8062(10) .
U1 U3 4.0891(9) 1_655
U1 U3 3.9013(9) 4_675
U1 O2 1.758(12) .
U1 O10 2.410(12) 1_655
U1 O8 2.268(13) .
U1 O11 2.395(11) 1_655
U1 O12 2.347(14) 4_775
U1 O1 1.755(13) .
U1 O9 2.361(11) 4_675
U2 U3 3.9024(9) 4_675
U2 U3 4.0964(9) 1_655
U2 O13 2.415(11) 4_675
U2 O10 2.424(12) 1_655
U2 O8 2.298(13) .
U2 O7 2.457(12) 1_655
U2 O3 1.771(12) .
U2 O4 1.747(12) .
U2 O15 2.341(15) .
U3 U1 3.9013(9) 4_576
U3 U2 3.9024(9) 4_576
U3 P1 3.256(5) .
U3 P2 3.246(5) .
U3 O13 2.532(13) .
U3 O10 2.411(11) .
U3 O8 2.222(11) 4_576
U3 O7 2.688(14) .
U3 O11 2.664(13) .
U3 O5 1.770(12) .
U3 O9 2.552(13) .
U3 O6 1.761(13) .
P1 O11 1.518(13) .
P1 O9 1.539(12) .
P1 O15 1.484(15) .
P1 O16 1.497(12) 4_675
P2 O13 1.528(13) .
P2 O7 1.539(12) .
P2 O12 1.522(15) .
P2 O14 1.515(12) .
O13 U2 2.415(11) 4_576
O10 U1 2.410(12) 1_455
O10 U2 2.424(12) 1_455
O8 U3 2.222(11) 4_675
O7 U2 2.457(12) 1_455
Al2 Al2 2.983(13) 3_566
Al2 Al1 2.995(8) .
Al2 O17 1.858(13) .
Al2 O18 1.881(14) .
Al2 O21 1.909(14) .
Al2 O21 1.931(15) 3_566
Al2 O19 1.882(14) .
Al2 O20 1.931(15) .
Al1 O14 1.794(13) .
Al1 O16 1.756(12) .
Al1 O17 1.787(14) 3_566
Al1 O18 1.768(14) .
Al1 O21 2.235(15) 3_566
O11 U1 2.395(11) 1_455
O12 U1 2.347(14) 4_476
O9 U1 2.361(11) 4_576
O16 P1 1.497(12) 4_576
O17 Al1 1.787(14) 3_566
O21 Al2 1.931(15) 3_566
O21 Al1 2.235(15) 3_566

loop_
_exptl_oxdiff_crystal_face_indexfrac_h
_exptl_oxdiff_crystal_face_indexfrac_k
_exptl_oxdiff_crystal_face_indexfrac_l
_exptl_oxdiff_crystal_face_x
_exptl_oxdiff_crystal_face_y
_exptl_oxdiff_crystal_face_z
-1.9660 25.0105 9.9433 -0.6405 0.7582 0.1199
11.9547 -3.0355 -14.0849 -0.3444 -0.9445 0.2180
-10.0611 16.9997 -0.8949 0.2390 0.6960 0.6705
11.9863 -8.0259 -10.0951 -0.3200 -0.9227 -0.0596
9.9279 2.9599 -16.0598 -0.3152 -0.8094 0.4841
-13.0313 -3.9835 2.1613 0.8109 0.5625 0.1988
-8.0145 -21.9862 -0.8615 0.9731 -0.0321 -0.1738
5.1189 -6.9748 13.8853 -0.4388 0.0272 -0.9010
-8.0895 -7.0093 -9.8441 0.8365 -0.0199 0.5266
1.1037 -19.9700 11.9643 0.1233 -0.0607 -0.9621
-5.9203 11.0329 16.9838 -0.2476 0.8877 -0.3587
-10.9499 2.0351 14.0738 0.3073 0.8838 -0.2665
-6.9587 19.0229 13.0021 -0.2785 0.9593 0.0078
11.9559 8.9634 -12.1118 -0.6490 -0.6958 0.3721
-11.9713 -6.9680 10.1177 0.6477 0.6767 -0.2434
8.0069 22.9839 -0.1356 -0.9738 0.0226 0.2381
-0.1158 -4.0325 -17.9142 0.4694 -0.5330 0.7140
1.1260 -8.9650 16.9255 -0.2231 0.2495 -0.9607
1.9736 -26.0082 -8.9462 0.6411 -0.7486 -0.1843
12.9986 9.9735 -6.1526 -0.8570 -0.5680 0.0990
